data_7061657
loop_
_publ_author_name
'Wei, Tai-Bao'
'Dang, Li-Rong'
'Hu, Jian-Peng'
'Jia, Yu'
'Lin, Qi'
'Yao, Hong'
'Shi, Bingbing'
'Zhang, You-Ming'
'Qu, Wen-Juan'

_publ_section_title
;
 A simple phenazine derivative fluorescence sensor for detecting
 formaldehyde
;
_journal_issue 43
_journal_name_full 'New Journal of Chemistry'
_journal_page_first 20658
_journal_page_last 20663
_journal_paper_doi 10.1039/D2NJ02586H
_journal_volume 46
_journal_year 2022
_chemical_formula_moiety '2(C7 H3 N O2)'
_chemical_formula_sum 'C14 H6 N2 O4'
_chemical_formula_weight 266.21
_space_group_crystal_system triclinic
_space_group_IT_number 2
_space_group_name_Hall '-P 1'
_space_group_name_H-M_alt 'P -1'
_atom_sites_solution_hydrogens geom
_atom_sites_solution_primary direct
_audit_creation_date 2020-10-23
_audit_creation_method
;
Olex2 1.2
(compiled 2018.05.29 svn.r3508 for OlexSys, GUI svn.r5506)
;
_audit_update_record
;
2020-10-28 deposited with the CCDC.	2022-07-21 downloaded from the CCDC.
;
_cell_angle_alpha 90.202(6)
_cell_angle_beta 107.895(6)
_cell_angle_gamma 100.224(5)
_cell_formula_units_Z 2
_cell_length_a 7.6356(5)
_cell_length_b 8.2211(5)
_cell_length_c 9.0033(7)
_cell_measurement_reflns_used 1467
_cell_measurement_temperature 294.26(10)
_cell_measurement_theta_max 69.3910
_cell_measurement_theta_min 8.1180
_cell_volume 528.26(7)
_computing_cell_refinement 'CrysAlisPro 1.171.38.43f (Rigaku OD, 2015)'
_computing_data_collection 'CrysAlisPro 1.171.38.43f (Rigaku OD, 2015)'
_computing_data_reduction 'CrysAlisPro 1.171.38.43f (Rigaku OD, 2015)'
_computing_molecular_graphics 'Olex2 (Dolomanov et al., 2009)'
_computing_publication_material 'Olex2 (Dolomanov et al., 2009)'
_computing_structure_refinement 'ShelXL (Sheldrick, 2015)'
_computing_structure_solution 'ShelXS (Sheldrick, 2008)'
_diffrn_ambient_environment air
_diffrn_ambient_temperature 294.26(10)
_diffrn_detector 'CCD plate'
_diffrn_detector_area_resol_mean 16.0733
_diffrn_detector_type Eos
_diffrn_measured_fraction_theta_full 0.988
_diffrn_measured_fraction_theta_max 0.972
_diffrn_measurement_details
;
List of Runs (angles in degrees, time in seconds):

  # Type    Start    End  Width  t~exp~   \w     \q     \k     \f   Frames
#--------------------------------------------------------------------------
  1  \w    132.00 164.00   1.00    1.50    --  108.00 111.00 -30.00   32
  2  \w    105.00 131.00   1.00    1.50    --  108.00 111.00 -30.00   26
  3  \w     84.00 162.00   1.00    1.50    --  108.00  77.00 -90.00   78
  4  \w    116.00 142.00   1.00    1.50    --  108.00 111.00-180.00   26
  5  \w    147.00 173.00   1.00    1.50    --  108.00 111.00-180.00   26
  6  \w     84.00 176.00   1.00    1.50    --  108.00  25.00-120.00   92
  7  \w    102.00 152.00   1.00    1.50    --  108.00 111.00  90.00   50
  8  \w    122.00 178.00   1.00    1.50    --  108.00 111.00 120.00   56
  9  \w     93.00 173.00   1.00    1.50    --  108.00  63.00 150.00   80
 10  \w     90.00 134.00   1.00    1.50    --  108.00 -38.00 120.00   44
 11  \w     71.00 103.00   1.00    1.50    --  108.00-106.00  94.00   32
 12  \w     42.00 146.00   1.00    1.50    --  108.00 -91.00 150.00  104
 13  \w     52.00 114.00   1.00    1.50    --  108.00-111.00 -30.00   62
 14  \w     38.00 126.00   1.00    1.50    --  108.00 -50.00   0.00   88
 15  \w     42.00  67.00   1.00    1.50    --  108.00 -38.00 120.00   25
 16  \w     21.00 127.00   1.00    1.50    --   54.00  19.00 120.00  106
 17  \w     39.00  69.00   1.00    1.00    --    0.00  57.00 150.00   30
 18  \w    -17.00  14.00   1.00    1.00    --    0.00  57.00 150.00   31
 19  \w     -4.00  73.00   1.00    1.50    --   54.00 -57.00 -60.00   77
 20  \w     25.00 107.00   1.00    1.50    --   54.00-125.00-180.00   82
 21  \w      9.00  69.00   1.00    1.50    --   54.00 -57.00-150.00   60
 22  \w     28.00 113.00   1.00    1.50    --   54.00  38.00-150.00   85
 23  \w     -2.00  32.00   1.00    1.00    --    0.00  57.00 -90.00   34
 24  \w     30.00  55.00   1.00    1.50    --   54.00-125.00 120.00   25
;
_diffrn_measurement_device 'four-circle diffractometer'
_diffrn_measurement_device_type 'SuperNova, Dual, Cu at zero, Eos'
_diffrn_measurement_method '\w scans'
_diffrn_orient_matrix_type 'CrysAlisPro convention (1999,Acta A55,543-557)'
_diffrn_orient_matrix_UB_11 0.0520787000
_diffrn_orient_matrix_UB_12 0.0733662000
_diffrn_orient_matrix_UB_13 -0.1413739000
_diffrn_orient_matrix_UB_21 0.2061651000
_diffrn_orient_matrix_UB_22 0.0493640000
_diffrn_orient_matrix_UB_23 0.1026378000
_diffrn_orient_matrix_UB_31 0.0370892000
_diffrn_orient_matrix_UB_32 -0.1690510000
_diffrn_orient_matrix_UB_33 -0.0439887000
_diffrn_radiation_monochromator mirror
_diffrn_radiation_probe x-ray
_diffrn_radiation_type CuK\a
_diffrn_radiation_wavelength 1.54184
_diffrn_reflns_av_R_equivalents 0.0139
_diffrn_reflns_av_unetI/netI 0.0217
_diffrn_reflns_Laue_measured_fraction_full 0.988
_diffrn_reflns_Laue_measured_fraction_max 0.972
_diffrn_reflns_limit_h_max 9
_diffrn_reflns_limit_h_min -7
_diffrn_reflns_limit_k_max 7
_diffrn_reflns_limit_k_min -9
_diffrn_reflns_limit_l_max 9
_diffrn_reflns_limit_l_min -10
_diffrn_reflns_number 3178
_diffrn_reflns_point_group_measured_fraction_full 0.988
_diffrn_reflns_point_group_measured_fraction_max 0.972
_diffrn_reflns_theta_full 67.684
_diffrn_reflns_theta_max 69.671
_diffrn_reflns_theta_min 5.172
_diffrn_source 'micro-focus sealed X-ray tube'
_diffrn_source_type 'SuperNova (Cu) X-ray Source'
_exptl_absorpt_coefficient_mu 1.069
_exptl_absorpt_correction_T_max 1.00000
_exptl_absorpt_correction_T_min 0.89406
_exptl_absorpt_correction_type multi-scan
_exptl_absorpt_process_details
;
CrysAlisPro 1.171.38.43f (Rigaku Oxford Diffraction, 2015)
Empirical absorption correction using spherical harmonics,
 implemented in SCALE3 ABSPACK scaling algorithm.
;
_exptl_crystal_colour 'clear dark yellow'
_exptl_crystal_colour_lustre clear
_exptl_crystal_colour_modifier dark
_exptl_crystal_colour_primary yellow
_exptl_crystal_density_diffrn 1.674
_exptl_crystal_description block
_exptl_crystal_F_000 272
_exptl_crystal_size_max 0.08
_exptl_crystal_size_mid 0.07
_exptl_crystal_size_min 0.04
_refine_diff_density_max 0.271
_refine_diff_density_min -0.181
_refine_diff_density_rms 0.042
_refine_ls_extinction_method none
_refine_ls_goodness_of_fit_ref 1.073
_refine_ls_hydrogen_treatment constr
_refine_ls_matrix_type full
_refine_ls_number_parameters 181
_refine_ls_number_reflns 1930
_refine_ls_number_restraints 0
_refine_ls_restrained_S_all 1.073
_refine_ls_R_factor_all 0.0432
_refine_ls_R_factor_gt 0.0380
_refine_ls_shift/su_max 0.000
_refine_ls_shift/su_mean 0.000
_refine_ls_structure_factor_coef Fsqd
_refine_ls_weighting_details 'w=1/[\s^2^(Fo^2^)+(0.0714P)^2^+0.0719P] where P=(Fo^2^+2Fc^2^)/3'
_refine_ls_weighting_scheme calc
_refine_ls_wR_factor_gt 0.1106
_refine_ls_wR_factor_ref 0.1170
_reflns_Friedel_coverage 0.000
_reflns_number_gt 1653
_reflns_number_total 1930
_reflns_threshold_expression 'I > 2\s(I)'
_cod_data_source_file d2nj02586h2.cif
_cod_data_source_block shida_5
_cod_depositor_comments 'Adding full bibliography for 7061657.cif.'
_cod_original_cell_volume 528.27(6)
_cod_database_code 7061657
_shelx_shelxl_version_number 2018/3
_shelx_space_group_comment
;
The symmetry employed for this shelxl refinement is uniquely defined
by the following loop, which should always be used as a source of
symmetry information in preference to the above space-group names.
They are only intended as comments.
;
_shelx_estimated_absorpt_t_max 0.958
_shelx_estimated_absorpt_t_min 0.919
_reflns_odcompleteness_completeness 99.05
_reflns_odcompleteness_iscentric 1
_reflns_odcompleteness_theta 66.97
_olex2_refinement_description
;
1. Fixed Uiso
 At 1.2 times of:
  All C(H) groups, All N(H) groups
2.a Aromatic/amide H refined with riding coordinates:
 N1(H1), C6(H6), C7(H7), N2(H2), C13(H13), C14(H14)
;
_olex2_submission_special_instructions 'No special instructions were received'
_oxdiff_exptl_absorpt_empirical_details
;
Empirical correction (ABSPACK) includes:
- Absorption correction using spherical harmonics
- Frame scaling
;
_oxdiff_exptl_absorpt_empirical_full_max 1.264
_oxdiff_exptl_absorpt_empirical_full_min 0.806

loop_
_space_group_symop_operation_xyz
'x, y, z'
'-x, -y, -z'

loop_
_atom_site_label
_atom_site_type_symbol
_atom_site_fract_x
_atom_site_fract_y
_atom_site_fract_z
_atom_site_U_iso_or_equiv
_atom_site_adp_type
_atom_site_occupancy
_atom_site_site_symmetry_order
_atom_site_calc_flag
_atom_site_refinement_flags_posn
_atom_site_refinement_flags_adp
_atom_site_refinement_flags_occupancy
_atom_site_disorder_assembly
_atom_site_disorder_group
O1 O 0.31890(16) 0.98169(13) 1.08288(15) 0.0485(3) Uani 1 1 d . . . . .
O2 O 0.45387(15) 0.57552(14) 0.82185(13) 0.0437(3) Uani 1 1 d . . . . .
N1 N 0.38297(17) 0.77311(15) 0.95577(15) 0.0376(3) Uani 1 1 d . . . . .
H1 H 0.478611 0.840051 0.946255 0.045 Uiso 1 1 calc R . . . .
C1 C 0.2776(2) 0.83798(17) 1.03223(18) 0.0354(4) Uani 1 1 d . . . . .
C2 C 0.11236(19) 0.72208(17) 1.04815(16) 0.0309(3) Uani 1 1 d . . . . .
C3 C 0.07838(19) 0.55537(17) 0.99093(16) 0.0287(3) Uani 1 1 d . . . . .
C4 C 0.19350(18) 0.49534(17) 0.91582(16) 0.0303(3) Uani 1 1 d . . . . .
C5 C 0.35372(19) 0.61375(18) 0.89260(17) 0.0327(3) Uani 1 1 d . . . . .
C6 C -0.0039(2) 0.77724(18) 1.11787(18) 0.0356(4) Uani 1 1 d . . . . .
H6 H 0.018583 0.888016 1.152344 0.043 Uiso 1 1 calc R . . . .
C7 C -0.1577(2) 0.66689(18) 1.13764(18) 0.0346(4) Uani 1 1 d . . . . .
H7 H -0.234834 0.704370 1.187079 0.042 Uiso 1 1 calc R . . . .
O3 O 0.12040(17) 0.99362(13) 0.67803(15) 0.0497(3) Uani 1 1 d . . . . .
O4 O 0.47026(16) 0.79324(13) 0.42456(15) 0.0477(3) Uani 1 1 d . . . . .
N2 N 0.28992(17) 0.88782(14) 0.54993(16) 0.0385(3) Uani 1 1 d . . . . .
H2 H 0.361611 0.983477 0.562324 0.046 Uiso 1 1 calc R . . . .
C8 C 0.1416(2) 0.87553(17) 0.60913(18) 0.0349(4) Uani 1 1 d . . . . .
C9 C 0.01640(19) 0.71086(17) 0.58477(16) 0.0300(3) Uani 1 1 d . . . . .
C10 C 0.05847(19) 0.57883(17) 0.50991(16) 0.0280(3) Uani 1 1 d . . . . .
C11 C 0.21494(19) 0.59897(16) 0.45421(16) 0.0300(3) Uani 1 1 d . . . . .
C12 C 0.3364(2) 0.76500(17) 0.47344(18) 0.0347(4) Uani 1 1 d . . . . .
C13 C -0.1382(2) 0.68779(18) 0.63674(18) 0.0342(3) Uani 1 1 d . . . . .
H13 H -0.165657 0.776223 0.684543 0.041 Uiso 1 1 calc R . . . .
C14 C -0.2537(2) 0.53150(18) 0.61755(18) 0.0337(3) Uani 1 1 d . . . . .
H14 H -0.356948 0.516125 0.653581 0.040 Uiso 1 1 calc R . . . .

loop_
_atom_site_aniso_label
_atom_site_aniso_U_11
_atom_site_aniso_U_22
_atom_site_aniso_U_33
_atom_site_aniso_U_23
_atom_site_aniso_U_13
_atom_site_aniso_U_12
O1 0.0488(7) 0.0279(6) 0.0745(8) -0.0097(5) 0.0368(6) -0.0095(5)
O2 0.0375(6) 0.0443(6) 0.0581(7) -0.0034(5) 0.0317(5) 0.0002(5)
N1 0.0319(7) 0.0308(7) 0.0539(8) -0.0010(5) 0.0255(6) -0.0057(5)
C1 0.0354(8) 0.0279(8) 0.0447(8) -0.0017(6) 0.0202(6) -0.0030(6)
C2 0.0295(7) 0.0266(7) 0.0381(8) 0.0001(6) 0.0165(6) -0.0014(6)
C3 0.0273(7) 0.0262(7) 0.0338(7) 0.0006(5) 0.0138(6) 0.0006(5)
C4 0.0261(7) 0.0304(7) 0.0372(7) 0.0014(6) 0.0158(6) 0.0015(5)
C5 0.0284(7) 0.0329(8) 0.0395(8) 0.0014(6) 0.0174(6) 0.0006(6)
C6 0.0361(8) 0.0259(7) 0.0472(9) -0.0048(6) 0.0198(7) -0.0002(6)
C7 0.0316(7) 0.0326(8) 0.0449(8) -0.0041(6) 0.0216(6) 0.0025(6)
O3 0.0569(7) 0.0267(6) 0.0733(8) -0.0145(5) 0.0382(6) -0.0039(5)
O4 0.0416(6) 0.0323(6) 0.0786(9) -0.0048(5) 0.0394(6) -0.0059(5)
N2 0.0369(7) 0.0226(6) 0.0599(8) -0.0060(5) 0.0275(6) -0.0063(5)
C8 0.0359(8) 0.0271(8) 0.0448(8) -0.0016(6) 0.0198(6) 0.0017(6)
C9 0.0309(7) 0.0247(7) 0.0364(7) -0.0010(5) 0.0155(6) 0.0020(5)
C10 0.0269(7) 0.0258(7) 0.0329(7) 0.0003(5) 0.0138(5) 0.0016(5)
C11 0.0281(7) 0.0265(7) 0.0378(8) 0.0000(6) 0.0165(6) 0.0007(6)
C12 0.0313(7) 0.0280(8) 0.0475(9) 0.0000(6) 0.0198(6) -0.0010(6)
C13 0.0346(8) 0.0285(7) 0.0445(8) -0.0037(6) 0.0207(6) 0.0041(6)
C14 0.0297(7) 0.0321(8) 0.0444(8) -0.0013(6) 0.0210(6) 0.0022(6)

loop_
_atom_type_symbol
_atom_type_description
_atom_type_scat_dispersion_real
_atom_type_scat_dispersion_imag
_atom_type_scat_source
C C 0.0181 0.0091 'International Tables Vol C Tables 4.2.6.8 and 6.1.1.4'
H H 0.0000 0.0000 'International Tables Vol C Tables 4.2.6.8 and 6.1.1.4'
N N 0.0311 0.0180 'International Tables Vol C Tables 4.2.6.8 and 6.1.1.4'
O O 0.0492 0.0322 'International Tables Vol C Tables 4.2.6.8 and 6.1.1.4'

loop_
_geom_angle_atom_site_label_1
_geom_angle_atom_site_label_2
_geom_angle_atom_site_label_3
_geom_angle
_geom_angle_site_symmetry_1
_geom_angle_site_symmetry_3
_geom_angle_publ_flag
C1 N1 C5 127.86(12) . . ?
O1 C1 N1 121.36(13) . . ?
O1 C1 C2 122.73(13) . . ?
N1 C1 C2 115.91(12) . . ?
C3 C2 C1 119.05(13) . . ?
C6 C2 C1 119.94(13) . . ?
C6 C2 C3 121.01(13) . . ?
C2 C3 C3 118.65(16) . 2_567 ?
C4 C3 C2 122.41(13) . . ?
C4 C3 C3 118.94(16) . 2_567 ?
C3 C4 C5 118.51(13) . . ?
C7 C4 C3 121.09(13) 2_567 . ?
C7 C4 C5 120.38(13) 2_567 . ?
O2 C5 N1 120.72(13) . . ?
O2 C5 C4 123.14(14) . . ?
N1 C5 C4 116.14(12) . . ?
C2 C6 C7 120.25(13) . . ?
C4 C7 C6 120.04(13) 2_567 . ?
C12 N2 C8 127.61(12) . . ?
O3 C8 N2 120.51(13) . . ?
O3 C8 C9 123.56(14) . . ?
N2 C8 C9 115.92(12) . . ?
C10 C9 C8 119.24(13) . . ?
C13 C9 C8 120.05(13) . . ?
C13 C9 C10 120.71(13) . . ?
C9 C10 C10 119.16(16) . 2_566 ?
C9 C10 C11 122.02(13) . . ?
C10 C10 C11 118.82(16) 2_566 . ?
C10 C11 C12 118.78(13) . . ?
C14 C11 C10 121.00(13) 2_566 . ?
C14 C11 C12 120.22(13) 2_566 . ?
O4 C12 N2 120.98(13) . . ?
O4 C12 C11 122.64(13) . . ?
N2 C12 C11 116.37(12) . . ?
C9 C13 C14 120.12(14) . . ?
C11 C14 C13 120.19(13) 2_566 . ?

loop_
_geom_bond_atom_site_label_1
_geom_bond_atom_site_label_2
_geom_bond_distance
_geom_bond_site_symmetry_2
_geom_bond_publ_flag
O1 C1 1.2161(18) . ?
O2 C5 1.2134(17) . ?
N1 C1 1.3769(18) . ?
N1 C5 1.3793(19) . ?
C1 C2 1.4851(19) . ?
C2 C3 1.413(2) . ?
C2 C6 1.368(2) . ?
C3 C3 1.422(3) 2_567 ?
C3 C4 1.4108(19) . ?
C4 C5 1.4913(19) . ?
C4 C7 1.368(2) 2_567 ?
C6 C7 1.409(2) . ?
O3 C8 1.2113(18) . ?
O4 C12 1.2189(18) . ?
N2 C8 1.3808(19) . ?
N2 C12 1.3755(18) . ?
C8 C9 1.485(2) . ?
C9 C10 1.410(2) . ?
C9 C13 1.382(2) . ?
C10 C10 1.414(3) 2_566 ?
C10 C11 1.4159(19) . ?
C11 C12 1.4843(19) . ?
C11 C14 1.371(2) 2_566 ?
C13 C14 1.400(2) . ?
